data_7031005
loop_
_publ_author_name
'Lin, Chang-Gen'
'Chen, Wei'
'Long, De-Liang'
'Cronin, Leroy'
'Song, Yu-Fei'

_publ_section_title
;
 Step-by-step covalent modification of Cr-templated Anderson-type
 polyoxometalates.
;
_journal_issue 23
_journal_name_full 'Dalton transactions (Cambridge, England : 2003)'
_journal_page_first 8587
_journal_page_last 8590
_journal_paper_doi 10.1039/c4dt00033a
_journal_volume 43
_journal_year 2014
_chemical_formula_sum 'C64 H140 Cr Mo6 N5 O28'
_chemical_formula_weight 2055.45
_chemical_name_systematic
;
 ?
;
_space_group_IT_number 14
_symmetry_cell_setting monoclinic
_symmetry_space_group_name_Hall '-P 2ybc'
_symmetry_space_group_name_H-M 'P 1 21/c 1'
_atom_sites_solution_hydrogens geom
_atom_sites_solution_primary direct
_atom_sites_solution_secondary difmap
_audit_creation_method SHELXL-97
_cell_angle_alpha 90.00
_cell_angle_beta 90.966(4)
_cell_angle_gamma 90.00
_cell_formula_units_Z 4
_cell_length_a 25.2904(16)
_cell_length_b 13.7087(9)
_cell_length_c 24.6841(16)
_cell_measurement_reflns_used 9923
_cell_measurement_temperature 150(2)
_cell_measurement_theta_max ?24.3
_cell_measurement_theta_min 2.22
_cell_volume 8556.7(10)
_computing_cell_refinement Apex2
_computing_data_collection Apex2
_computing_data_reduction Apex2
_computing_structure_refinement 'SHELXL-97 (Sheldrick, 2008)'
_computing_structure_solution 'SHELXS-97 (Sheldrick, 2008)'
_diffrn_ambient_temperature 150(2)
_diffrn_measured_fraction_theta_full 0.995
_diffrn_measured_fraction_theta_max 0.995
_diffrn_measurement_device_type 'Bruker Apex II Quasar CCD'
_diffrn_measurement_method '\w & \p scans'
_diffrn_radiation_monochromator graphite
_diffrn_radiation_source 'fine-focus sealed tube'
_diffrn_radiation_type MoK\a
_diffrn_radiation_wavelength 0.71073
_diffrn_reflns_av_R_equivalents 0.0835
_diffrn_reflns_av_sigmaI/netI 0.0828
_diffrn_reflns_limit_h_max 24
_diffrn_reflns_limit_h_min -30
_diffrn_reflns_limit_k_max 14
_diffrn_reflns_limit_k_min -16
_diffrn_reflns_limit_l_max 28
_diffrn_reflns_limit_l_min -29
_diffrn_reflns_number 61844
_diffrn_reflns_theta_full 25.50
_diffrn_reflns_theta_max 25.50
_diffrn_reflns_theta_min 0.81
_diffrn_standards_decay_% none
_exptl_absorpt_coefficient_mu 1.048
_exptl_absorpt_correction_T_max 0.9692
_exptl_absorpt_correction_T_min 0.8846
_exptl_absorpt_correction_type empirical
_exptl_absorpt_process_details SADABS
_exptl_crystal_colour colourless
_exptl_crystal_density_diffrn 1.596
_exptl_crystal_density_meas ?
_exptl_crystal_density_method 'not measured'
_exptl_crystal_description block
_exptl_crystal_F_000 4236
_exptl_crystal_size_max 0.12
_exptl_crystal_size_mid 0.09
_exptl_crystal_size_min 0.03
_refine_diff_density_max 1.22
_refine_diff_density_min -0.93
_refine_diff_density_rms 0.18
_refine_ls_extinction_coef 0.00137(12)
_refine_ls_extinction_expression Fc^*^=kFc[1+0.001xFc^2^\l^3^/sin(2\q)]^-1/4^
_refine_ls_extinction_method SHELXL
_refine_ls_goodness_of_fit_ref 1.055
_refine_ls_hydrogen_treatment constr
_refine_ls_matrix_type full
_refine_ls_number_parameters 996
_refine_ls_number_reflns 15863
_refine_ls_number_restraints 0
_refine_ls_restrained_S_all 1.055
_refine_ls_R_factor_all 0.1090
_refine_ls_R_factor_gt 0.0814
_refine_ls_shift/su_max 0.002
_refine_ls_shift/su_mean 0.000
_refine_ls_structure_factor_coef Fsqd
_refine_ls_weighting_details 'calc w=1/[\s^2^(Fo^2^)+(0.0600P)^2^+235.1055P] where P=(Fo^2^+2Fc^2^)/3'
_refine_ls_weighting_scheme calc
_refine_ls_wR_factor_gt 0.2072
_refine_ls_wR_factor_ref 0.2300
_reflns_number_gt 12052
_reflns_number_total 15863
_reflns_threshold_expression >2\s(I)
_cod_data_source_file c4dt00033a2.cif
_cod_data_source_block 3
_cod_depositor_comments
;
The following automatic conversions were performed:

'_symmetry_cell_setting' value 'Monoclinic' changed to 'monoclinic'
according to
/usr/data/users/saulius/crontab/automatic-downloads/rss-feeds/RSC/lib/dictionaries/cif_core.dic
dictionary named 'cif_core.dic' version 2.4.2 from
2011-04-26.

'_exptl_absorpt_correction_type' value 'Empirical'
changed to 'empirical' according to
/usr/data/users/saulius/crontab/automatic-downloads/rss-feeds/RSC/lib/dictionaries/cif_core.dic
dictionary named 'cif_core.dic' version 2.4.2 from 2011-04-26.

Automatic conversion script
Id: cif_fix_values 2281 2013-09-26 08:29:07Z andrius 

The following automatic conversions were performed:

'_exptl_crystal_density_meas' value 'none' was changed to '?' - the
value is perceived as not measured.

Automatic conversion script
Id: cif_fix_values 3008 2015-01-20 13:52:24Z robertas 
;
_cod_original_sg_symbol_H-M P2(1)/c
_cod_database_code 7031005

loop_
_symmetry_equiv_pos_as_xyz
'x, y, z'
'-x, y+1/2, -z+1/2'
'-x, -y, -z'
'x, -y-1/2, z-1/2'

loop_
_atom_site_label
_atom_site_type_symbol
_atom_site_fract_x
_atom_site_fract_y
_atom_site_fract_z
_atom_site_U_iso_or_equiv
_atom_site_adp_type
_atom_site_occupancy
_atom_site_symmetry_multiplicity
_atom_site_calc_flag
_atom_site_refinement_flags
_atom_site_disorder_assembly
_atom_site_disorder_group
Mo1 Mo 0.88612(4) -0.04809(8) 0.06051(4) 0.0214(3) Uani 0.96 1 d P A 1
Mo2 Mo 0.90940(4) -0.14363(7) -0.06192(4) 0.0210(3) Uani 0.96 1 d P A 1
Mo3 Mo 0.97479(4) 0.09832(7) 0.12044(4) 0.0199(2) Uani 0.96 1 d P . 1
Mo4 Mo 0.40968(4) 0.37573(8) -0.07285(4) 0.0239(3) Uani 0.96 1 d P B 1
Mo5 Mo 0.47196(4) 0.56562(8) -0.12739(4) 0.0230(3) Uani 0.96 1 d P . 1
Mo6 Mo 0.43661(4) 0.31077(8) 0.05460(4) 0.0248(3) Uani 0.96 1 d P B 1
Cr1 Cr 1.0000 0.0000 0.0000 0.0181(5) Uani 1 2 d S . 1
Cr2 Cr 0.5000 0.5000 0.0000 0.0231(6) Uani 1 2 d S . 1
O1 O 0.8373(3) 0.0305(7) 0.0766(4) 0.037(2) Uani 1 1 d . A 1
O2 O 0.8653(3) -0.1597(6) 0.0805(3) 0.0312(19) Uani 1 1 d . A 1
O3 O 0.9591(3) -0.1171(6) 0.0187(3) 0.0235(17) Uani 1 1 d . A 1
O4 O 0.8719(3) -0.0542(6) -0.0169(3) 0.0273(18) Uani 1 1 d . A 1
O5 O 0.8783(3) -0.1203(7) -0.1221(3) 0.034(2) Uani 1 1 d . A 1
O6 O 0.8860(3) -0.2535(7) -0.0412(4) 0.035(2) Uani 1 1 d . A 1
O7 O 0.9645(3) -0.0055(5) -0.0704(3) 0.0209(16) Uani 1 1 d . . 1
O8 O 1.0067(3) 0.0838(6) 0.1813(3) 0.0294(19) Uani 1 1 d . C 1
O9 O 0.9241(3) 0.1759(7) 0.1327(3) 0.033(2) Uani 1 1 d . D 1
O10 O 0.9385(3) -0.0249(6) 0.1168(3) 0.0251(17) Uani 1 1 d . A 1
O11 O 0.9425(3) 0.0759(5) 0.0312(3) 0.0178(15) Uani 1 1 d . A 1
O12 O 0.9781(3) -0.1855(6) -0.0851(3) 0.0257(18) Uani 1 1 d . . 1
O13 O 0.3890(3) 0.3664(7) 0.0016(3) 0.0298(19) Uani 1 1 d . B 1
O14 O 0.3519(3) 0.4190(8) -0.0997(3) 0.037(2) Uani 1 1 d . B 1
O15 O 0.4136(4) 0.2567(7) -0.0926(4) 0.040(2) Uani 1 1 d . B 1
O16 O 0.4607(3) 0.4264(7) -0.1216(3) 0.0295(19) Uani 1 1 d . B 1
O17 O 0.4871(3) 0.3629(6) -0.0182(3) 0.0254(18) Uani 1 1 d . B 1
O18 O 0.4363(3) 0.5320(6) -0.0432(3) 0.0239(17) Uani 1 1 d . B 1
O19 O 0.4119(4) 0.6059(7) -0.1530(4) 0.034(2) Uani 1 1 d . E 1
O20 O 0.5128(4) 0.5615(7) -0.1817(3) 0.035(2) Uani 1 1 d . F 1
O21 O 0.4591(3) 0.4759(6) 0.0653(3) 0.0236(17) Uani 1 1 d . . 1
O22 O 0.5040(3) 0.3193(7) 0.0919(3) 0.0309(19) Uani 1 1 d . . 1
O23 O 0.3944(4) 0.3133(8) 0.1070(3) 0.039(2) Uani 1 1 d . B 1
O24 O 0.4392(4) 0.1928(7) 0.0344(4) 0.042(2) Uani 1 1 d . B 1
O25 O 0.3629(8) 0.7796(16) 0.0253(8) 0.042(6) Uani 0.47(2) 1 d P G 1
H25 H 0.3405 0.7630 0.0016 0.063 Uiso 0.47(2) 1 calc PR G 1
O25' O 0.3219(7) 0.6602(13) 0.0581(8) 0.042(6) Uani 0.53(2) 1 d P G 2
O26 O 1.1231(4) -0.2519(8) 0.0956(5) 0.050(3) Uani 1 1 d . A .
H26 H 1.1377 -0.3069 0.0971 0.075 Uiso 1 1 calc R . .
O27 O 0.7309(5) 0.2473(11) 0.0258(5) 0.077(4) Uani 1 1 d . . .
O28 O 0.1546(9) 0.5553(13) 0.0922(7) 0.128(8) Uani 1 1 d . H 1
N3 N 0.9477(4) 0.8820(8) 0.2762(4) 0.033(2) Uani 1 1 d . . .
N4 N 0.2879(4) 0.0831(8) 0.0065(4) 0.034(3) Uani 1 1 d . . .
N5 N 0.5658(4) 0.6679(8) 0.2651(4) 0.032(2) Uani 1 1 d . . .
N6 N 0.7674(4) 0.3013(10) 0.1051(5) 0.046(3) Uani 1 1 d . . .
N7 N 0.2073(6) 0.4881(11) 0.0288(6) 0.064(4) Uani 1 1 d . H 1
C1 C 0.4162(4) 0.6315(10) 0.0382(5) 0.030(3) Uani 1 1 d . . .
C2 C 0.4200(4) 0.5483(10) 0.0778(5) 0.029(3) Uani 1 1 d . . .
H2A H 0.4281 0.5751 0.1142 0.035 Uiso 1 1 calc R I 1
H2B H 0.3850 0.5160 0.0794 0.035 Uiso 1 1 calc R I 1
C3 C 0.4001(5) 0.5983(10) -0.0186(5) 0.032(3) Uani 1 1 d . B .
H3A H 0.3650 0.5667 -0.0169 0.038 Uiso 1 1 calc R J 1
H3B H 0.3964 0.6566 -0.0420 0.038 Uiso 1 1 calc R J 1
C4 C 0.5327(5) 0.3088(10) -0.0367(5) 0.034(3) Uani 1 1 d . . .
H4A H 0.5249 0.2835 -0.0736 0.040 Uiso 1 1 calc R B 1
H4B H 0.5384 0.2519 -0.0126 0.040 Uiso 1 1 calc R B 1
C5 C 0.3737(5) 0.7029(11) 0.0579(6) 0.039(3) Uani 1 1 d . G 1
H5A H 0.3406 0.6660 0.0631 0.047 Uiso 1 1 calc R G 1
H5B H 0.3851 0.7283 0.0938 0.047 Uiso 1 1 calc R G 1
C6 C 1.0475(5) -0.1731(8) 0.0520(4) 0.025(2) Uani 1 1 d . . .
C7 C 0.9445(5) 0.0869(8) -0.0920(4) 0.024(2) Uani 1 1 d . . .
H7A H 0.9063 0.0800 -0.1006 0.028 Uiso 1 1 calc R . 1
H7B H 0.9627 0.1019 -0.1262 0.028 Uiso 1 1 calc R . 1
C8 C 0.9887(5) -0.1964(8) 0.0430(5) 0.025(2) Uani 1 1 d . . .
H8A H 0.9854 -0.2545 0.0194 0.029 Uiso 1 1 calc R A 1
H8B H 0.9729 -0.2128 0.0783 0.029 Uiso 1 1 calc R A 1
C9 C 0.9226(5) 0.1567(9) -0.0004(5) 0.027(3) Uani 1 1 d . . .
H9A H 0.9246 0.2166 0.0219 0.032 Uiso 1 1 calc R A 1
H9B H 0.8849 0.1448 -0.0096 0.032 Uiso 1 1 calc R A 1
C10 C 1.0706(5) -0.2629(9) 0.0819(5) 0.030(3) Uani 1 1 d . . .
H10A H 1.0502 -0.2745 0.1152 0.037 Uiso 1 1 calc R A .
H10B H 1.0664 -0.3211 0.0584 0.037 Uiso 1 1 calc R . .
C11 C 0.9208(6) 0.7842(9) 0.2664(5) 0.036(3) Uani 1 1 d . . .
H11A H 0.8845 0.7874 0.2807 0.043 Uiso 1 1 calc R . .
H11B H 0.9403 0.7336 0.2872 0.043 Uiso 1 1 calc R . .
C12 C 0.9175(6) 0.7527(11) 0.2071(6) 0.044(3) Uani 1 1 d . . .
C13 C 0.8865(9) 0.6578(13) 0.2036(7) 0.067(5) Uani 1 1 d . . .
H13A H 0.9038 0.6091 0.2276 0.081 Uiso 1 1 calc R . .
H13B H 0.8505 0.6694 0.2174 0.081 Uiso 1 1 calc R . .
C14 C 0.8819(9) 0.6159(12) 0.1472(7) 0.069(5) Uani 1 1 d . . .
H14A H 0.8606 0.6596 0.1243 0.103 Uiso 1 1 calc R . .
H14B H 0.8649 0.5517 0.1488 0.103 Uiso 1 1 calc R . .
H14C H 0.9173 0.6090 0.1321 0.103 Uiso 1 1 calc R . .
C15 C 0.9160(5) 0.9636(10) 0.2496(5) 0.035(3) Uani 1 1 d . . .
H15A H 0.9339 1.0261 0.2580 0.042 Uiso 1 1 calc R . .
H15B H 0.9170 0.9544 0.2099 0.042 Uiso 1 1 calc R . .
C16 C 0.8590(6) 0.9728(11) 0.2655(6) 0.043(3) Uani 1 1 d . . .
H16A H 0.8568 0.9833 0.3051 0.052 Uiso 1 1 calc R . .
H16B H 0.8397 0.9121 0.2563 0.052 Uiso 1 1 calc R . .
C17 C 0.8342(6) 1.0596(14) 0.2350(10) 0.076(6) Uani 1 1 d . . .
H17A H 0.8559 1.1185 0.2419 0.092 Uiso 1 1 calc R . .
H17B H 0.8346 1.0461 0.1956 0.092 Uiso 1 1 calc R . .
C18 C 0.7783(8) 1.0795(17) 0.2516(12) 0.101(8) Uani 1 1 d . . .
H18A H 0.7725 1.0522 0.2878 0.151 Uiso 1 1 calc R . .
H18B H 0.7537 1.0492 0.2256 0.151 Uiso 1 1 calc R . .
H18C H 0.7722 1.1501 0.2524 0.151 Uiso 1 1 calc R . .
C19 C 1.0022(5) 0.8876(10) 0.2491(5) 0.031(3) Uani 1 1 d . . .
H19A H 0.9973 0.8765 0.2097 0.037 Uiso 1 1 calc R . .
H19B H 1.0166 0.9542 0.2540 0.037 Uiso 1 1 calc R . .
C20 C 1.0419(6) 0.8150(10) 0.2710(6) 0.044(4) Uani 1 1 d . . .
H20A H 1.0256 0.7494 0.2721 0.053 Uiso 1 1 calc R . .
H20B H 1.0523 0.8333 0.3085 0.053 Uiso 1 1 calc R . .
C21 C 1.0908(5) 0.8117(11) 0.2363(6) 0.041(3) Uani 1 1 d . . .
H21A H 1.1161 0.7646 0.2526 0.049 Uiso 1 1 calc R . .
H21B H 1.0805 0.7865 0.2000 0.049 Uiso 1 1 calc R . .
C22 C 1.1189(6) 0.9083(12) 0.2292(6) 0.045(4) Uani 1 1 d . . .
H22A H 1.0950 0.9546 0.2109 0.068 Uiso 1 1 calc R . .
H22B H 1.1504 0.8987 0.2072 0.068 Uiso 1 1 calc R . .
H22C H 1.1294 0.9342 0.2648 0.068 Uiso 1 1 calc R . .
C23 C 0.9518(6) 0.8934(11) 0.3363(5) 0.042(3) Uani 1 1 d . . .
H23A H 0.9725 0.8379 0.3512 0.050 Uiso 1 1 calc R . .
H23B H 0.9159 0.8894 0.3513 0.050 Uiso 1 1 calc R . .
C24 C 0.9774(8) 0.9879(12) 0.3559(7) 0.058(4) Uani 1 1 d . . .
H24A H 0.9531 1.0432 0.3490 0.069 Uiso 1 1 calc R . .
H24B H 1.0103 0.9998 0.3357 0.069 Uiso 1 1 calc R . .
C25 C 0.9903(8) 0.9810(13) 0.4169(7) 0.064(5) Uani 1 1 d . . .
H25A H 0.9985 1.0471 0.4307 0.076 Uiso 1 1 calc R . .
H25B H 0.9585 0.9575 0.4358 0.076 Uiso 1 1 calc R . .
C26 C 1.0359(7) 0.9145(11) 0.4307(6) 0.051(4) Uani 1 1 d . . .
H26A H 1.0264 0.8472 0.4214 0.076 Uiso 1 1 calc R . .
H26B H 1.0440 0.9188 0.4696 0.076 Uiso 1 1 calc R . .
H26C H 1.0669 0.9342 0.4102 0.076 Uiso 1 1 calc R . .
C27 C 0.3421(5) 0.0432(11) -0.0094(6) 0.038(3) Uani 1 1 d . . .
H27A H 0.3650 0.0987 -0.0195 0.046 Uiso 1 1 calc R . .
H27B H 0.3586 0.0111 0.0227 0.046 Uiso 1 1 calc R . .
C28 C 0.3404(6) -0.0292(11) -0.0559(6) 0.044(3) Uani 1 1 d . . .
H28A H 0.3163 -0.0837 -0.0473 0.053 Uiso 1 1 calc R . .
H28B H 0.3269 0.0033 -0.0892 0.053 Uiso 1 1 calc R . .
C29 C 0.3957(6) -0.0679(13) -0.0651(7) 0.055(4) Uani 1 1 d . . .
H29A H 0.4093 -0.0986 -0.0313 0.066 Uiso 1 1 calc R . .
H29B H 0.4194 -0.0131 -0.0742 0.066 Uiso 1 1 calc R . .
C30 C 0.3960(8) -0.1429(13) -0.1109(7) 0.061(5) Uani 1 1 d . . .
H30A H 0.3728 -0.1975 -0.1018 0.091 Uiso 1 1 calc R . .
H30B H 0.4321 -0.1669 -0.1157 0.091 Uiso 1 1 calc R . .
H30C H 0.3833 -0.1122 -0.1445 0.091 Uiso 1 1 calc R . .
C31 C 0.2985(5) 0.1587(11) 0.0505(6) 0.037(3) Uani 1 1 d . . .
H31A H 0.3228 0.1300 0.0780 0.045 Uiso 1 1 calc R . .
H31B H 0.3168 0.2150 0.0341 0.045 Uiso 1 1 calc R . .
C32 C 0.2499(5) 0.1957(10) 0.0787(5) 0.037(3) Uani 1 1 d . . .
H32A H 0.2312 0.1403 0.0955 0.044 Uiso 1 1 calc R . .
H32B H 0.2256 0.2264 0.0518 0.044 Uiso 1 1 calc R . .
C33 C 0.2653(5) 0.2704(12) 0.1224(6) 0.044(4) Uani 1 1 d . . .
H33A H 0.2904 0.2400 0.1486 0.053 Uiso 1 1 calc R . .
H33B H 0.2834 0.3263 0.1053 0.053 Uiso 1 1 calc R . .
C34 C 0.2173(6) 0.3072(13) 0.1524(6) 0.049(4) Uani 1 1 d . . .
H34A H 0.1917 0.3348 0.1264 0.074 Uiso 1 1 calc R . .
H34B H 0.2282 0.3576 0.1784 0.074 Uiso 1 1 calc R . .
H34C H 0.2009 0.2529 0.1717 0.074 Uiso 1 1 calc R . .
C35 C 0.2582(5) 0.1273(10) -0.0410(5) 0.032(3) Uani 1 1 d . . .
H35A H 0.2253 0.1569 -0.0275 0.039 Uiso 1 1 calc R . .
H35B H 0.2479 0.0741 -0.0662 0.039 Uiso 1 1 calc R . .
C36 C 0.2883(5) 0.2055(11) -0.0732(5) 0.038(3) Uani 1 1 d . . .
H36A H 0.2988 0.2592 -0.0485 0.045 Uiso 1 1 calc R . .
H36B H 0.3209 0.1764 -0.0878 0.045 Uiso 1 1 calc R . .
C37 C 0.2554(6) 0.2462(12) -0.1191(6) 0.050(4) Uani 1 1 d . . .
H37A H 0.2745 0.3018 -0.1354 0.060 Uiso 1 1 calc R . .
H37B H 0.2218 0.2713 -0.1048 0.060 Uiso 1 1 calc R . .
C38 C 0.2431(7) 0.1696(14) -0.1637(7) 0.059(4) Uani 1 1 d . . .
H38A H 0.2763 0.1468 -0.1794 0.088 Uiso 1 1 calc R . .
H38B H 0.2209 0.1992 -0.1921 0.088 Uiso 1 1 calc R . .
H38C H 0.2245 0.1142 -0.1478 0.088 Uiso 1 1 calc R . .
C39 C 0.2530(5) 0.0010(10) 0.0271(5) 0.033(3) Uani 1 1 d . . .
H39A H 0.2180 0.0289 0.0354 0.039 Uiso 1 1 calc R . .
H39B H 0.2477 -0.0465 -0.0027 0.039 Uiso 1 1 calc R . .
C40 C 0.2727(4) -0.0539(10) 0.0764(5) 0.035(3) Uani 1 1 d . . .
H40A H 0.3040 -0.0933 0.0669 0.042 Uiso 1 1 calc R . .
H40B H 0.2835 -0.0071 0.1050 0.042 Uiso 1 1 calc R . .
C41 C 0.2299(6) -0.1193(12) 0.0968(6) 0.046(4) Uani 1 1 d . . .
H41A H 0.2169 -0.1605 0.0665 0.056 Uiso 1 1 calc R . .
H41B H 0.2000 -0.0783 0.1086 0.056 Uiso 1 1 calc R . .
C42 C 0.2463(7) -0.1849(13) 0.1432(6) 0.055(4) Uani 1 1 d . . .
H42A H 0.2731 -0.2311 0.1310 0.083 Uiso 1 1 calc R . .
H42B H 0.2154 -0.2210 0.1559 0.083 Uiso 1 1 calc R . .
H42C H 0.2609 -0.1453 0.1729 0.083 Uiso 1 1 calc R . .
C43 C 0.6057(5) 0.6045(10) 0.2361(5) 0.033(3) Uani 1 1 d . . .
H43A H 0.5911 0.5376 0.2329 0.039 Uiso 1 1 calc R . .
H43B H 0.6101 0.6301 0.1989 0.039 Uiso 1 1 calc R . .
C44 C 0.6591(5) 0.5987(11) 0.2632(5) 0.040(3) Uani 1 1 d . . .
H44A H 0.6554 0.5719 0.3001 0.048 Uiso 1 1 calc R . .
H44B H 0.6743 0.6651 0.2664 0.048 Uiso 1 1 calc R . .
C45 C 0.6959(5) 0.5347(12) 0.2312(5) 0.039(3) Uani 1 1 d . . .
H45A H 0.6837 0.4662 0.2337 0.047 Uiso 1 1 calc R . .
H45B H 0.6938 0.5541 0.1926 0.047 Uiso 1 1 calc R . .
C46 C 0.7525(6) 0.5395(13) 0.2499(7) 0.055(4) Uani 1 1 d . . .
H46A H 0.7657 0.6062 0.2454 0.082 Uiso 1 1 calc R . .
H46B H 0.7737 0.4947 0.2283 0.082 Uiso 1 1 calc R . .
H46C H 0.7551 0.5209 0.2882 0.082 Uiso 1 1 calc R . .
C47 C 0.5872(5) 0.7706(9) 0.2722(5) 0.032(3) Uani 1 1 d . . .
H47A H 0.5592 0.8110 0.2885 0.038 Uiso 1 1 calc R . .
H47B H 0.6171 0.7681 0.2985 0.038 Uiso 1 1 calc R . .
C48 C 0.6058(7) 0.8214(11) 0.2220(5) 0.045(4) Uani 1 1 d . . .
H48A H 0.5783 0.8151 0.1931 0.055 Uiso 1 1 calc R . .
H48B H 0.6383 0.7891 0.2092 0.055 Uiso 1 1 calc R . .
C49 C 0.6171(7) 0.9284(14) 0.2318(8) 0.063(5) Uani 1 1 d . . .
H49A H 0.6324 0.9568 0.1986 0.076 Uiso 1 1 calc R . .
H49B H 0.5834 0.9625 0.2386 0.076 Uiso 1 1 calc R . .
C50 C 0.6540(7) 0.9465(14) 0.2780(9) 0.070(5) Uani 1 1 d . . .
H50A H 0.6367 0.9292 0.3119 0.105 Uiso 1 1 calc R . .
H50B H 0.6638 1.0156 0.2788 0.105 Uiso 1 1 calc R . .
H50C H 0.6858 0.9066 0.2739 0.105 Uiso 1 1 calc R . .
C51 C 0.5157(5) 0.6670(11) 0.2307(5) 0.036(3) Uani 1 1 d . . .
H51A H 0.5047 0.5983 0.2256 0.043 Uiso 1 1 calc R . .
H51B H 0.5241 0.6935 0.1946 0.043 Uiso 1 1 calc R . .
C52 C 0.4689(5) 0.7237(11) 0.2525(5) 0.039(3) Uani 1 1 d . . .
H52A H 0.4608 0.7002 0.2894 0.047 Uiso 1 1 calc R . .
H52B H 0.4782 0.7937 0.2551 0.047 Uiso 1 1 calc R . .
C53 C 0.4216(5) 0.7119(11) 0.2169(6) 0.044(4) Uani 1 1 d . . .
H53A H 0.4300 0.7370 0.1804 0.053 Uiso 1 1 calc R . .
H53B H 0.4138 0.6414 0.2132 0.053 Uiso 1 1 calc R . .
C54 C 0.3734(6) 0.7619(16) 0.2358(7) 0.067(5) Uani 1 1 d . . .
H54A H 0.3665 0.7425 0.2732 0.101 Uiso 1 1 calc R . .
H54B H 0.3432 0.7435 0.2125 0.101 Uiso 1 1 calc R . .
H54C H 0.3786 0.8326 0.2341 0.101 Uiso 1 1 calc R . .
C55 C 0.5553(6) 0.6293(13) 0.3212(5) 0.048(4) Uani 1 1 d . L .
H55A H 0.5891 0.6292 0.3421 0.057 Uiso 1 1 calc R . .
H55B H 0.5311 0.6752 0.3394 0.057 Uiso 1 1 calc R . .
C56 C 0.5321(9) 0.5302(15) 0.3240(7) 0.073(6) Uani 1 1 d . . .
H56A H 0.5537 0.4845 0.3026 0.087 Uiso 1 1 calc R K 1
H56B H 0.4960 0.5312 0.3079 0.087 Uiso 1 1 calc R K 1
C57 C 0.5296(10) 0.495(2) 0.3821(10) 0.063(6) Uiso 0.70 1 d P L 1
H57A H 0.5228 0.5507 0.4062 0.075 Uiso 1 1 calc R L 1
H57B H 0.4997 0.4484 0.3854 0.075 Uiso 1 1 calc R L 1
C58 C 0.5723(16) 0.452(3) 0.3978(17) 0.053(10) Uiso 0.40 1 d P L 1
C58' C 0.515(2) 0.407(4) 0.395(2) 0.045(12) Uiso 0.30 1 d P M 2
C59 C 0.7667(7) 0.2496(14) 0.0601(7) 0.061(5) Uani 1 1 d . . .
H59 H 0.7968 0.2103 0.0535 0.073 Uiso 1 1 calc R . .
C60 C 0.8125(8) 0.3021(16) 0.1404(9) 0.081(6) Uani 1 1 d . . .
H60A H 0.8349 0.2457 0.1326 0.121 Uiso 1 1 calc R . .
H60B H 0.8010 0.2989 0.1781 0.121 Uiso 1 1 calc R . .
H60C H 0.8326 0.3623 0.1349 0.121 Uiso 1 1 calc R . .
C61 C 0.7244(8) 0.3645(17) 0.1165(9) 0.079(6) Uani 1 1 d . . .
H61A H 0.6966 0.3565 0.0887 0.118 Uiso 1 1 calc R . .
H61B H 0.7367 0.4323 0.1167 0.118 Uiso 1 1 calc R . .
H61C H 0.7101 0.3483 0.1521 0.118 Uiso 1 1 calc R . .
C62 C 0.2064(15) 0.541(3) 0.074(2) 0.101(16) Uani 0.60(3) 1 d P H 1
H62 H 0.2370 0.5670 0.0913 0.121 Uiso 0.60(3) 1 calc PR H 1
C62' C 0.1545(16) 0.484(3) 0.0539(18) 0.050(12) Uani 0.40(3) 1 d P H 2
C63' C 0.211(2) 0.416(4) -0.015(2) 0.076(16) Uiso 0.40(3) 1 d P H 2
C63 C 0.2619(12) 0.455(2) 0.0107(12) 0.063(9) Uiso 0.60(3) 1 d P H 1
H63A H 0.2867 0.4560 0.0417 0.094 Uiso 0.60(3) 1 calc PR H 1
H63B H 0.2746 0.4982 -0.0177 0.094 Uiso 0.60(3) 1 calc PR H 1
H63C H 0.2595 0.3879 -0.0035 0.094 Uiso 0.60(3) 1 calc PR H 1
C64 C 0.167(2) 0.454(4) -0.008(2) 0.126(19) Uiso 0.60(3) 1 d P H 1
H64A H 0.1322 0.4624 0.0082 0.189 Uiso 0.60(3) 1 calc PR H 1
H64B H 0.1729 0.3854 -0.0164 0.189 Uiso 0.60(3) 1 calc PR H 1
H64C H 0.1683 0.4926 -0.0418 0.189 Uiso 0.60(3) 1 calc PR H 1
C64' C 0.243(3) 0.545(5) 0.050(3) 0.09(2) Uiso 0.40(3) 1 d P H 2
Mo1' Mo 0.9215(17) -0.049(3) 0.0631(15) 0.053(9) Uiso 0.04 1 d P N 2
Mo2' Mo 0.9464(15) -0.147(3) -0.0604(14) 0.044(7) Uiso 0.04 1 d P . 2
Mo3' Mo 1.015(2) 0.105(4) 0.1218(19) 0.073(12) Uiso 0.04 1 d P . 2
Mo4' Mo 0.3730(18) 0.379(3) -0.0715(16) 0.052(9) Uiso 0.04 1 d P O 2
Mo5' Mo 0.427(2) 0.576(4) -0.131(2) 0.066(12) Uiso 0.04 1 d P P 2
Mo6' Mo 0.4010(16) 0.310(3) 0.0584(14) 0.045(8) Uiso 0.04 1 d P Q 2

loop_
_atom_site_aniso_label
_atom_site_aniso_U_11
_atom_site_aniso_U_22
_atom_site_aniso_U_33
_atom_site_aniso_U_23
_atom_site_aniso_U_13
_atom_site_aniso_U_12
Mo1 0.0170(5) 0.0238(6) 0.0235(5) -0.0004(4) 0.0015(4) -0.0037(4)
Mo2 0.0201(5) 0.0194(5) 0.0233(5) -0.0015(4) -0.0018(4) -0.0040(4)
Mo3 0.0220(5) 0.0188(5) 0.0189(5) -0.0014(4) 0.0004(4) -0.0008(4)
Mo4 0.0206(6) 0.0355(6) 0.0154(5) 0.0003(4) -0.0015(4) -0.0094(5)
Mo5 0.0229(5) 0.0310(6) 0.0152(5) 0.0024(4) -0.0019(4) -0.0065(4)
Mo6 0.0208(6) 0.0349(6) 0.0186(5) 0.0039(4) -0.0023(4) -0.0102(5)
Cr1 0.0174(12) 0.0171(13) 0.0198(12) 0.0003(10) -0.0004(9) -0.0009(10)
Cr2 0.0192(13) 0.0336(16) 0.0166(12) -0.0005(11) -0.0003(10) -0.0044(11)
O1 0.027(4) 0.047(6) 0.036(5) -0.005(4) 0.000(4) -0.003(4)
O2 0.028(4) 0.035(5) 0.031(4) 0.003(4) 0.002(3) -0.010(4)
O3 0.020(4) 0.030(5) 0.021(4) 0.006(3) 0.001(3) -0.004(3)
O4 0.021(4) 0.030(5) 0.030(4) 0.005(4) -0.006(3) 0.001(4)
O5 0.034(5) 0.037(5) 0.032(5) 0.000(4) -0.004(4) -0.004(4)
O6 0.033(5) 0.031(5) 0.042(5) -0.005(4) 0.004(4) -0.006(4)
O7 0.021(4) 0.015(4) 0.027(4) 0.000(3) 0.000(3) -0.002(3)
O8 0.046(5) 0.020(4) 0.022(4) 0.001(3) -0.005(4) -0.002(4)
O9 0.029(4) 0.034(5) 0.035(5) -0.006(4) 0.001(4) 0.004(4)
O10 0.023(4) 0.032(5) 0.020(4) 0.004(3) 0.000(3) 0.002(3)
O11 0.019(4) 0.018(4) 0.017(3) -0.002(3) -0.001(3) 0.000(3)
O12 0.029(4) 0.019(4) 0.029(4) -0.008(3) -0.002(3) 0.001(3)
O13 0.022(4) 0.041(5) 0.027(4) 0.004(4) -0.001(3) -0.005(4)
O14 0.026(4) 0.060(7) 0.024(4) 0.007(4) -0.006(4) -0.010(4)
O15 0.048(6) 0.038(6) 0.034(5) -0.003(4) 0.000(4) -0.012(5)
O16 0.031(4) 0.042(5) 0.015(4) -0.006(3) -0.001(3) -0.007(4)
O17 0.018(4) 0.037(5) 0.021(4) -0.001(3) 0.004(3) -0.004(3)
O18 0.022(4) 0.033(5) 0.017(4) 0.000(3) 0.004(3) 0.001(3)
O19 0.037(5) 0.037(5) 0.028(4) 0.013(4) -0.013(4) -0.002(4)
O20 0.044(5) 0.039(5) 0.021(4) -0.001(4) 0.003(4) -0.013(4)
O21 0.011(3) 0.043(5) 0.017(4) 0.000(3) -0.002(3) -0.002(3)
O22 0.028(4) 0.038(5) 0.026(4) 0.004(4) -0.004(3) -0.007(4)
O23 0.037(5) 0.059(7) 0.022(4) 0.007(4) -0.002(4) -0.013(5)
O24 0.046(6) 0.039(6) 0.040(5) 0.005(4) -0.009(4) -0.010(5)
O25 0.031(11) 0.048(14) 0.047(13) -0.010(10) 0.014(9) 0.003(9)
O25' 0.032(10) 0.036(11) 0.057(12) -0.002(9) 0.009(8) -0.006(8)
O26 0.040(6) 0.036(6) 0.073(7) 0.009(5) -0.020(5) 0.006(5)
O27 0.085(9) 0.083(10) 0.061(8) -0.021(7) -0.019(7) -0.012(8)
O28 0.21(2) 0.088(12) 0.084(11) 0.000(9) 0.028(12) 0.087(14)
N3 0.049(7) 0.025(6) 0.025(5) 0.003(4) 0.001(5) -0.005(5)
N4 0.030(6) 0.041(7) 0.033(6) -0.009(5) -0.001(4) -0.012(5)
N5 0.038(6) 0.035(6) 0.022(5) -0.003(4) -0.001(4) 0.005(5)
N6 0.030(6) 0.054(8) 0.054(7) -0.005(6) -0.003(5) 0.017(6)
N7 0.073(10) 0.047(9) 0.073(10) -0.002(8) -0.006(8) -0.002(8)
C1 0.011(5) 0.051(8) 0.027(6) 0.002(6) 0.004(4) 0.002(5)
C2 0.017(6) 0.047(8) 0.025(6) 0.000(5) 0.011(5) 0.002(5)
C3 0.032(7) 0.039(8) 0.025(6) 0.005(5) -0.004(5) 0.001(6)
C4 0.024(6) 0.039(8) 0.038(7) 0.001(6) -0.004(5) 0.003(6)
C5 0.025(6) 0.054(9) 0.038(7) -0.007(7) 0.004(6) -0.001(6)
C6 0.036(6) 0.016(6) 0.023(5) 0.005(4) 0.003(5) 0.007(5)
C7 0.032(6) 0.018(6) 0.021(5) 0.006(4) -0.005(5) 0.004(5)
C8 0.032(6) 0.008(5) 0.034(6) 0.000(5) -0.002(5) -0.001(5)
C9 0.028(6) 0.021(6) 0.030(6) 0.001(5) -0.003(5) 0.006(5)
C10 0.032(7) 0.029(7) 0.029(6) 0.009(5) -0.008(5) 0.000(5)
C11 0.045(8) 0.014(6) 0.047(8) 0.014(5) 0.001(6) -0.008(6)
C12 0.052(9) 0.041(8) 0.041(8) -0.009(7) -0.004(6) -0.011(7)
C13 0.099(15) 0.054(11) 0.049(9) -0.008(8) -0.010(9) -0.029(10)
C14 0.106(15) 0.035(9) 0.064(11) -0.010(8) -0.029(11) 0.000(10)
C15 0.041(7) 0.027(7) 0.036(7) 0.013(6) 0.000(6) -0.004(6)
C16 0.038(8) 0.044(9) 0.048(8) 0.008(7) 0.009(6) -0.007(7)
C17 0.029(8) 0.050(11) 0.15(2) 0.034(12) 0.008(10) 0.002(8)
C18 0.060(13) 0.071(15) 0.17(3) 0.016(16) 0.011(15) 0.022(11)
C19 0.027(6) 0.031(7) 0.035(6) 0.003(5) 0.005(5) -0.001(5)
C20 0.058(9) 0.029(8) 0.045(8) 0.010(6) -0.010(7) -0.003(7)
C21 0.035(7) 0.042(8) 0.047(8) -0.003(6) -0.002(6) 0.008(6)
C22 0.035(7) 0.053(10) 0.047(8) 0.000(7) 0.002(6) -0.005(7)
C23 0.062(9) 0.040(8) 0.024(6) -0.001(6) 0.003(6) -0.001(7)
C24 0.079(12) 0.034(9) 0.060(10) -0.005(7) -0.022(9) 0.000(8)
C25 0.093(14) 0.052(11) 0.046(9) -0.018(8) -0.012(9) 0.011(10)
C26 0.088(12) 0.031(8) 0.032(7) 0.000(6) -0.017(8) -0.004(8)
C27 0.031(7) 0.039(8) 0.045(8) -0.003(6) 0.007(6) 0.000(6)
C28 0.045(8) 0.036(8) 0.051(8) -0.013(7) 0.005(7) -0.001(7)
C29 0.035(8) 0.063(11) 0.067(10) -0.013(9) 0.023(7) 0.010(8)
C30 0.083(13) 0.046(10) 0.054(10) -0.005(8) 0.018(9) 0.009(9)
C31 0.018(6) 0.043(8) 0.050(8) -0.007(7) 0.001(5) -0.006(6)
C32 0.029(7) 0.038(8) 0.043(7) -0.012(6) 0.000(6) -0.009(6)
C33 0.033(7) 0.064(10) 0.037(7) -0.024(7) 0.004(6) 0.003(7)
C34 0.051(9) 0.061(11) 0.036(8) -0.016(7) 0.008(7) 0.006(8)
C35 0.032(7) 0.033(7) 0.032(6) -0.006(5) 0.002(5) -0.006(6)
C36 0.025(6) 0.046(9) 0.043(7) -0.002(6) 0.011(6) -0.014(6)
C37 0.047(9) 0.047(9) 0.056(9) -0.006(7) 0.005(7) -0.010(7)
C38 0.062(11) 0.066(12) 0.049(9) -0.008(8) 0.002(8) -0.014(9)
C39 0.022(6) 0.041(8) 0.034(7) -0.010(6) -0.001(5) 0.001(6)
C40 0.012(5) 0.048(8) 0.045(7) -0.013(6) 0.001(5) 0.006(5)
C41 0.036(8) 0.062(11) 0.041(8) 0.011(7) -0.003(6) 0.003(7)
C42 0.061(10) 0.056(11) 0.049(9) 0.010(8) -0.004(8) 0.011(8)
C43 0.037(7) 0.038(8) 0.023(6) -0.006(5) -0.003(5) 0.006(6)
C44 0.040(8) 0.046(9) 0.033(7) -0.006(6) -0.004(6) 0.009(7)
C45 0.030(7) 0.053(9) 0.035(7) 0.001(6) 0.002(5) 0.010(6)
C46 0.057(10) 0.057(11) 0.051(9) 0.005(8) 0.003(8) 0.006(8)
C47 0.029(6) 0.035(7) 0.031(6) -0.009(5) 0.002(5) 0.007(6)
C48 0.066(10) 0.039(8) 0.031(7) 0.010(6) 0.002(7) -0.001(7)
C49 0.039(9) 0.069(12) 0.082(12) 0.002(10) 0.023(9) -0.007(8)
C50 0.046(10) 0.054(11) 0.110(16) -0.005(11) 0.015(10) -0.001(9)
C51 0.035(7) 0.047(8) 0.026(6) -0.008(6) -0.010(5) 0.005(6)
C52 0.044(8) 0.038(8) 0.036(7) -0.008(6) -0.004(6) 0.007(6)
C53 0.039(8) 0.039(8) 0.053(9) -0.004(7) -0.015(7) 0.009(6)
C54 0.042(9) 0.102(16) 0.057(10) -0.027(10) -0.014(8) 0.018(10)
C55 0.040(8) 0.074(12) 0.030(7) 0.009(7) 0.002(6) 0.012(8)
C56 0.096(15) 0.065(13) 0.057(11) 0.018(9) 0.008(10) 0.009(11)
C59 0.047(9) 0.067(12) 0.069(11) -0.014(10) -0.008(9) -0.004(9)
C60 0.066(12) 0.085(15) 0.091(14) -0.005(12) -0.042(11) 0.016(11)
C61 0.064(12) 0.094(17) 0.078(13) -0.001(12) -0.003(10) 0.014(11)
C62 0.06(2) 0.07(3) 0.18(5) -0.02(3) 0.02(3) 0.026(18)
C62' 0.05(2) 0.022(19) 0.08(3) 0.011(18) 0.00(2) -0.010(16)

loop_
_atom_type_symbol
_atom_type_description
_atom_type_scat_dispersion_real
_atom_type_scat_dispersion_imag
_atom_type_scat_source
Mo Mo -1.6832 0.6857 'International Tables Vol C Tables 4.2.6.8 and 6.1.1.4'
Cr Cr 0.3209 0.6236 'International Tables Vol C Tables 4.2.6.8 and 6.1.1.4'
O O 0.0106 0.0060 'International Tables Vol C Tables 4.2.6.8 and 6.1.1.4'
N N 0.0061 0.0033 'International Tables Vol C Tables 4.2.6.8 and 6.1.1.4'
C C 0.0033 0.0016 'International Tables Vol C Tables 4.2.6.8 and 6.1.1.4'
H H 0.0000 0.0000 'International Tables Vol C Tables 4.2.6.8 and 6.1.1.4'

loop_
_geom_angle_atom_site_label_1
_geom_angle_atom_site_label_2
_geom_angle_atom_site_label_3
_geom_angle
_geom_angle_site_symmetry_1
_geom_angle_site_symmetry_3
O1 Mo1 O2 106.0(4) . .
O1 Mo1 O10 102.7(4) . .
O2 Mo1 O10 98.7(4) . .
O1 Mo1 O4 97.8(4) . .
O2 Mo1 O4 101.2(4) . .
O10 Mo1 O4 146.1(3) . .
O1 Mo1 O3 161.7(4) . .
O2 Mo1 O3 90.9(4) . .
O10 Mo1 O3 81.2(3) . .
O4 Mo1 O3 71.4(3) . .
O1 Mo1 O11 93.5(4) . .
O2 Mo1 O11 160.0(3) . .
O10 Mo1 O11 71.9(3) . .
O4 Mo1 O11 80.3(3) . .
O3 Mo1 O11 70.5(3) . .
O6 Mo2 O5 105.8(4) . .
O6 Mo2 O4 102.3(4) . .
O5 Mo2 O4 99.2(4) . .
O6 Mo2 O12 98.3(4) . .
O5 Mo2 O12 101.7(4) . .
O4 Mo2 O12 145.2(3) . .
O6 Mo2 O7 161.0(3) . .
O5 Mo2 O7 92.1(3) . .
O4 Mo2 O7 80.6(3) . .
O12 Mo2 O7 71.1(3) . .
O6 Mo2 O3 93.8(4) . .
O5 Mo2 O3 159.8(4) . .
O4 Mo2 O3 71.0(3) . .
O12 Mo2 O3 80.0(3) . .
O7 Mo2 O3 69.2(3) . .
O9 Mo3 O8 105.3(4) . .
O9 Mo3 O12 99.7(4) . 3_755
O8 Mo3 O12 100.6(4) . 3_755
O9 Mo3 O10 101.4(4) . .
O8 Mo3 O10 99.0(4) . .
O12 Mo3 O10 146.1(3) 3_755 .
O9 Mo3 O11 89.8(3) . .
O8 Mo3 O11 163.7(3) . .
O12 Mo3 O11 82.2(3) 3_755 .
O10 Mo3 O11 71.6(3) . .
O9 Mo3 O7 158.7(3) . 3_755
O8 Mo3 O7 95.5(3) . 3_755
O12 Mo3 O7 71.5(3) 3_755 3_755
O10 Mo3 O7 79.4(3) . 3_755
O11 Mo3 O7 70.1(2) . 3_755
O14 Mo4 O15 106.0(5) . .
O14 Mo4 O16 102.3(4) . .
O15 Mo4 O16 97.2(4) . .
O14 Mo4 O13 98.6(4) . .
O15 Mo4 O13 103.1(4) . .
O16 Mo4 O13 145.4(3) . .
O14 Mo4 O18 92.5(4) . .
O15 Mo4 O18 160.0(4) . .
O16 Mo4 O18 70.9(3) . .
O13 Mo4 O18 81.0(3) . .
O14 Mo4 O17 161.0(4) . .
O15 Mo4 O17 92.3(4) . .
O16 Mo4 O17 79.9(3) . .
O13 Mo4 O17 71.7(3) . .
O18 Mo4 O17 70.2(3) . .
O20 Mo5 O19 105.3(4) . .
O20 Mo5 O22 101.3(4) . 3_665
O19 Mo5 O22 100.2(4) . 3_665
O20 Mo5 O16 96.8(4) . .
O19 Mo5 O16 102.3(4) . .
O22 Mo5 O16 146.2(3) 3_665 .
O20 Mo5 O18 160.8(4) . .
O19 Mo5 O18 92.2(4) . .
O22 Mo5 O18 83.1(3) 3_665 .
O16 Mo5 O18 71.2(3) . .
O20 Mo5 O21 93.0(3) . 3_665
O19 Mo5 O21 161.2(4) . 3_665
O22 Mo5 O21 71.0(3) 3_665 3_665
O16 Mo5 O21 79.8(3) . 3_665
O18 Mo5 O21 70.6(3) . 3_665
O23 Mo6 O24 105.8(5) . .
O23 Mo6 O13 96.7(4) . .
O24 Mo6 O13 101.9(4) . .
O23 Mo6 O22 101.4(4) . .
O24 Mo6 O22 99.2(4) . .
O13 Mo6 O22 147.2(4) . .
O23 Mo6 O17 160.6(4) . .
O24 Mo6 O17 92.4(4) . .
O13 Mo6 O17 72.4(3) . .
O22 Mo6 O17 81.9(3) . .
O23 Mo6 O21 92.8(4) . .
O24 Mo6 O21 160.6(4) . .
O13 Mo6 O21 80.9(3) . .
O22 Mo6 O21 71.2(3) . .
O17 Mo6 O21 69.9(3) . .
O7 Cr1 O7 180.0(4) . 3_755
O7 Cr1 O11 92.1(3) . .
O7 Cr1 O11 87.9(3) 3_755 .
O7 Cr1 O11 87.9(3) . 3_755
O7 Cr1 O11 92.1(3) 3_755 3_755
O11 Cr1 O11 180.0(6) . 3_755
O7 Cr1 O3 93.3(3) . 3_755
O7 Cr1 O3 86.7(3) 3_755 3_755
O11 Cr1 O3 93.2(3) . 3_755
O11 Cr1 O3 86.8(3) 3_755 3_755
O7 Cr1 O3 86.7(3) . .
O7 Cr1 O3 93.3(3) 3_755 .
O11 Cr1 O3 86.8(3) . .
O11 Cr1 O3 93.2(3) 3_755 .
O3 Cr1 O3 180.0(6) 3_755 .
O17 Cr2 O17 180.0(4) 3_665 .
O17 Cr2 O21 86.5(3) 3_665 3_665
O17 Cr2 O21 93.5(3) . 3_665
O17 Cr2 O21 93.5(3) 3_665 .
O17 Cr2 O21 86.5(3) . .
O21 Cr2 O21 180.0(3) 3_665 .
O17 Cr2 O18 92.4(3) 3_665 .
O17 Cr2 O18 87.6(3) . .
O21 Cr2 O18 87.4(3) 3_665 .
O21 Cr2 O18 92.6(3) . .
O17 Cr2 O18 87.6(3) 3_665 3_665
O17 Cr2 O18 92.4(3) . 3_665
O21 Cr2 O18 92.6(3) 3_665 3_665
O21 Cr2 O18 87.4(3) . 3_665
O18 Cr2 O18 180.0(6) . 3_665
C8 O3 Cr1 116.2(6) . .
C8 O3 Mo1 122.0(6) . .
Cr1 O3 Mo1 101.3(3) . .
C8 O3 Mo2 119.9(6) . .
Cr1 O3 Mo2 101.7(3) . .
Mo1 O3 Mo2 91.2(3) . .
Mo2 O4 Mo1 120.9(4) . .
C7 O7 Cr1 116.4(6) . .
C7 O7 Mo3 120.1(6) . 3_755
Cr1 O7 Mo3 101.2(3) . 3_755
C7 O7 Mo2 121.7(6) . .
Cr1 O7 Mo2 102.4(3) . .
Mo3 O7 Mo2 90.2(3) 3_755 .
Mo3 O10 Mo1 119.9(4) . .
C9 O11 Cr1 116.8(6) . .
C9 O11 Mo1 121.1(6) . .
Cr1 O11 Mo1 101.3(3) . .
C9 O11 Mo3 121.2(6) . .
Cr1 O11 Mo3 100.9(3) . .
Mo1 O11 Mo3 90.5(2) . .
Mo3 O12 Mo2 121.5(4) 3_755 .
Mo6 O13 Mo4 120.0(4) . .
Mo4 O16 Mo5 120.5(4) . .
C4 O17 Cr2 115.6(7) . .
C4 O17 Mo6 122.2(7) . .
Cr2 O17 Mo6 102.0(3) . .
C4 O17 Mo4 120.8(7) . .
Cr2 O17 Mo4 101.1(3) . .
Mo6 O17 Mo4 90.2(3) . .
C3 O18 Cr2 115.8(6) . .
C3 O18 Mo5 120.9(7) . .
Cr2 O18 Mo5 101.6(3) . .
C3 O18 Mo4 121.9(7) . .
Cr2 O18 Mo4 101.1(3) . .
Mo5 O18 Mo4 90.9(3) . .
C2 O21 Cr2 115.7(7) . .
C2 O21 Mo6 121.6(6) . .
Cr2 O21 Mo6 101.6(3) . .
C2 O21 Mo5 121.9(6) . 3_665
Cr2 O21 Mo5 100.4(3) . 3_665
Mo6 O21 Mo5 90.9(3) . 3_665
Mo5 O22 Mo6 123.0(5) 3_665 .
C23 N3 C15 112.3(11) . .
C23 N3 C11 105.9(10) . .
C15 N3 C11 110.4(10) . .
C23 N3 C19 112.2(10) . .
C15 N3 C19 104.2(9) . .
C11 N3 C19 112.0(10) . .
C35 N4 C31 111.0(10) . .
C35 N4 C39 105.8(9) . .
C31 N4 C39 111.2(10) . .
C35 N4 C27 112.4(10) . .
C31 N4 C27 106.2(9) . .
C39 N4 C27 110.3(10) . .
C55 N5 C51 110.6(10) . .
C55 N5 C47 106.7(10) . .
C51 N5 C47 111.5(10) . .
C55 N5 C43 111.1(10) . .
C51 N5 C43 106.7(9) . .
C47 N5 C43 110.4(10) . .
C59 N6 C61 119.7(14) . .
C59 N6 C60 121.2(15) . .
C61 N6 C60 118.8(15) . .
C62 N7 C64 133(3) . .
C62 N7 C63 116(2) . .
C64 N7 C63 111(3) . .
C2 C1 C3 112.6(11) . .
C2 C1 C4 112.1(10) . 3_665
C3 C1 C4 110.6(10) . 3_665
C2 C1 C5 108.3(10) . .
C3 C1 C5 107.7(10) . .
C4 C1 C5 105.2(11) 3_665 .
O21 C2 C1 114.9(9) . .
O18 C3 C1 114.7(10) . .
O17 C4 C1 114.1(11) . 3_665
O25 C5 C1 116.3(13) . .
C9 C6 C8 114.0(10) 3_755 .
C9 C6 C10 109.4(10) 3_755 .
C8 C6 C10 105.1(9) . .
C9 C6 C7 111.2(10) 3_755 3_755
C8 C6 C7 111.5(9) . 3_755
C10 C6 C7 105.0(9) . 3_755
O7 C7 C6 112.8(8) . 3_755
O3 C8 C6 113.4(9) . .
O11 C9 C6 113.4(9) . 3_755
O26 C10 C6 112.7(10) . .
N3 C11 C12 114.8(10) . .
C13 C12 C11 108.5(12) . .
C14 C13 C12 114.2(15) . .
C16 C15 N3 116.7(11) . .
C15 C16 C17 108.8(12) . .
C18 C17 C16 112.7(16) . .
C20 C19 N3 113.9(11) . .
C19 C20 C21 111.2(11) . .
C22 C21 C20 115.3(12) . .
N3 C23 C24 115.3(12) . .
C23 C24 C25 109.9(14) . .
C26 C25 C24 114.1(14) . .
C28 C27 N4 114.3(11) . .
C29 C28 C27 109.1(12) . .
C28 C29 C30 111.3(14) . .
C32 C31 N4 115.1(10) . .
C31 C32 C33 110.5(10) . .
C34 C33 C32 111.6(12) . .
N4 C35 C36 115.9(10) . .
C37 C36 C35 112.1(11) . .
C36 C37 C38 112.7(14) . .
C40 C39 N4 116.9(10) . .
C41 C40 C39 109.9(10) . .
C40 C41 C42 115.0(12) . .
C44 C43 N5 114.8(10) . .
C43 C44 C45 110.9(11) . .
C46 C45 C44 114.1(12) . .
C48 C47 N5 116.8(10) . .
C47 C48 C49 112.2(13) . .
C50 C49 C48 113.6(16) . .
N5 C51 C52 116.6(10) . .
C53 C52 C51 111.1(11) . .
C54 C53 C52 115.0(13) . .
C56 C55 N5 116.1(13) . .
C55 C56 C57 111.2(18) . .
C58 C57 C56 113(3) . .
O27 C59 N6 126.4(17) . .
N7 C62 O28 112(3) . .

loop_
_geom_bond_atom_site_label_1
_geom_bond_atom_site_label_2
_geom_bond_distance
_geom_bond_site_symmetry_2
Mo1 O1 1.690(9) .
Mo1 O2 1.694(8) .
Mo1 O10 1.930(7) .
Mo1 O4 1.939(8) .
Mo1 O3 2.331(8) .
Mo1 O11 2.341(7) .
Mo2 O6 1.699(9) .
Mo2 O5 1.700(8) .
Mo2 O4 1.917(8) .
Mo2 O12 1.925(8) .
Mo2 O7 2.363(7) .
Mo2 O3 2.365(7) .
Mo3 O9 1.697(8) .
Mo3 O8 1.704(8) .
Mo3 O12 1.910(8) 3_755
Mo3 O10 1.924(8) .
Mo3 O11 2.357(7) .
Mo3 O7 2.359(8) 3_755
Mo4 O14 1.702(9) .
Mo4 O15 1.706(10) .
Mo4 O16 1.909(8) .
Mo4 O13 1.923(8) .
Mo4 O18 2.358(8) .
Mo4 O17 2.365(7) .
Mo5 O20 1.707(8) .
Mo5 O19 1.727(9) .
Mo5 O22 1.899(9) 3_665
Mo5 O16 1.936(9) .
Mo5 O18 2.326(7) .
Mo5 O21 2.371(7) 3_665
Mo6 O23 1.691(9) .
Mo6 O24 1.694(10) .
Mo6 O13 1.921(8) .
Mo6 O22 1.927(8) .
Mo6 O17 2.334(7) .
Mo6 O21 2.347(9) .
Cr1 O7 1.945(7) .
Cr1 O7 1.945(7) 3_755
Cr1 O11 1.957(7) .
Cr1 O11 1.957(7) 3_755
Cr1 O3 1.968(8) 3_755
Cr1 O3 1.968(8) .
Cr2 O17 1.958(8) 3_665
Cr2 O17 1.958(8) .
Cr2 O21 1.959(7) 3_665
Cr2 O21 1.959(7) .
Cr2 O18 1.967(7) .
Cr2 O18 1.967(7) 3_665
O3 C8 1.444(13) .
O7 C7 1.461(13) .
O7 Mo3 2.359(7) 3_755
O11 C9 1.439(13) .
O12 Mo3 1.910(8) 3_755
O17 C4 1.452(15) .
O18 C3 1.432(15) .
O21 C2 1.438(14) .
O21 Mo5 2.371(7) 3_665
O22 Mo5 1.899(9) 3_665
O25 C5 1.35(3) .
O26 C10 1.374(15) .
O27 C59 1.230(19) .
O28 C62 1.41(4) .
N3 C23 1.494(15) .
N3 C15 1.519(16) .
N3 C11 1.521(16) .
N3 C19 1.544(16) .
N4 C35 1.509(17) .
N4 C31 1.521(16) .
N4 C39 1.523(17) .
N4 C27 1.532(17) .
N5 C55 1.512(16) .
N5 C51 1.514(15) .
N5 C47 1.516(17) .
N5 C43 1.520(16) .
N6 C59 1.32(2) .
N6 C61 1.42(2) .
N6 C60 1.424(19) .
N7 C62 1.33(5) .
N7 C64 1.43(5) .
N7 C63 1.53(3) .
C1 C2 1.504(18) .
C1 C3 1.522(16) .
C1 C4 1.531(17) 3_665
C1 C5 1.539(18) .
C4 C1 1.531(17) 3_665
C6 C9 1.509(16) 3_755
C6 C8 1.534(16) .
C6 C10 1.545(16) .
C6 C7 1.552(16) 3_755
C7 C6 1.552(16) 3_755
C9 C6 1.509(16) 3_755
C11 C12 1.526(19) .
C12 C13 1.52(2) .
C13 C14 1.51(2) .
C15 C16 1.504(19) .
C16 C17 1.54(2) .
C17 C18 1.50(3) .
C19 C20 1.509(18) .
C20 C21 1.52(2) .
C21 C22 1.51(2) .
C23 C24 1.52(2) .
C24 C25 1.54(2) .
C25 C26 1.50(2) .
C27 C28 1.519(19) .
C28 C29 1.517(19) .
C29 C30 1.53(2) .
C31 C32 1.510(18) .
C32 C33 1.533(18) .
C33 C34 1.520(18) .
C35 C36 1.543(17) .
C36 C37 1.50(2) .
C37 C38 1.55(2) .
C39 C40 1.507(18) .
C40 C41 1.50(2) .
C41 C42 1.51(2) .
C43 C44 1.498(17) .
C44 C45 1.512(18) .
C45 C46 1.50(2) .
C47 C48 1.504(18) .
C48 C49 1.51(2) .
C49 C50 1.48(3) .
C51 C52 1.522(18) .
C52 C53 1.482(18) .
C53 C54 1.48(2) .
C55 C56 1.48(3) .
C56 C57 1.52(3) .
C57 C58 1.28(5) .
Mo2' Mo3' 1.90(6) 3_755
Mo3' Mo2' 1.90(6) 3_755
